data_4309973
loop_
_publ_author_name
'Kazuko Matsumoto'
'Saiko Arai'
'Masahiko Ochiai'
'Wanzhi Chen'
'Ayako Nakata'
'Hiromi Nakai'
'Shuhei Kinoshita'

_publ_contact_author 'Kazuko Matsumoto'
_publ_contact_author_email kmatsu@waseda.jp
_publ_section_title
;
Synthesis of the Pivalamidate-Bridged Pentanuclear Platinum(II,III) Linear
Complexes with Pt...Pt Interactions
;
_journal_name_full 'Inorganic Chemistry'
_journal_page_first 8552
_journal_page_last 8560
_journal_paper_doi 10.1021/ic050942a
_journal_volume 44
_journal_year 2005
_chemical_formula_moiety 'C10 H26 Br4 N4 O2 Pt2'
_chemical_formula_sum 'C10 H26 Br4 N4 O2 Pt2'
_chemical_formula_weight 944.17
_chemical_name_common 4b
_chemical_name_systematic
; 
bis(\m~2~-Pivalamidato-N,O)-tetra-ammine-tetra-bromo-di-platinum(iii)
;
_space_group_IT_number 14
_symmetry_cell_setting monoclinic
_symmetry_space_group_name_Hall '-P 2ybc'
_symmetry_space_group_name_H-M 'P 1 21/c 1'
_atom_sites_solution_hydrogens geom
_atom_sites_solution_primary direct
_atom_sites_solution_secondary difmap
_audit_creation_method SHELXL-97
_cell_angle_alpha 90.00
_cell_angle_beta 104.137(4)
_cell_angle_gamma 90.00
_cell_formula_units_Z 4
_cell_length_a 13.250(3)
_cell_length_b 11.313(2)
_cell_length_c 15.613(3)
_cell_measurement_reflns_used 737
_cell_measurement_temperature 298(2)
_cell_measurement_theta_max 24.9895
_cell_measurement_theta_min 2.2465
_cell_volume 2269.5(8)
_computing_cell_refinement 'Bruker XSCANS'
_computing_data_collection 'Bruker XSCANS'
_computing_data_reduction 'Bruker SHELXTL'
_computing_molecular_graphics 'Bruker SHELXTL'
_computing_publication_material 'Bruker SHELXTL'
_computing_structure_refinement 'SHELXL-97 (Sheldrick, 1997)'
_computing_structure_solution 'SHELXS-97 (Sheldrick, 1990)'
_diffrn_ambient_temperature 298(2)
_diffrn_detector_area_resol_mean 8.366
_diffrn_measured_fraction_theta_full 0.961
_diffrn_measured_fraction_theta_max 0.961
_diffrn_measurement_device_type 'Bruker P4'
_diffrn_measurement_method '\w scans'
_diffrn_radiation_monochromator graphite
_diffrn_radiation_source 'fine-focus sealed tube'
_diffrn_radiation_type MoK\a
_diffrn_radiation_wavelength 0.71073
_diffrn_reflns_av_R_equivalents 0.0949
_diffrn_reflns_av_sigmaI/netI 0.1353
_diffrn_reflns_limit_h_max 7
_diffrn_reflns_limit_h_min -17
_diffrn_reflns_limit_k_max 14
_diffrn_reflns_limit_k_min -14
_diffrn_reflns_limit_l_max 20
_diffrn_reflns_limit_l_min -18
_diffrn_reflns_number 12967
_diffrn_reflns_theta_full 27.56
_diffrn_reflns_theta_max 27.56
_diffrn_reflns_theta_min 1.58
_diffrn_standards_decay_% 1.2
_diffrn_standards_interval_time 588
_diffrn_standards_number 1
_exptl_absorpt_coefficient_mu 19.365
_exptl_absorpt_correction_T_max 0.1724
_exptl_absorpt_correction_T_min 0.1476
_exptl_absorpt_correction_type empirical
_exptl_crystal_colour red
_exptl_crystal_density_diffrn 2.763
_exptl_crystal_density_method 'not measured'
_exptl_crystal_description block
_exptl_crystal_F_000 1704
_exptl_crystal_size_max 0.16
_exptl_crystal_size_mid 0.16
_exptl_crystal_size_min 0.14
_refine_diff_density_max 1.688
_refine_diff_density_min -1.765
_refine_diff_density_rms 0.282
_refine_ls_extinction_method none
_refine_ls_goodness_of_fit_ref 0.919
_refine_ls_hydrogen_treatment mixed
_refine_ls_matrix_type full
_refine_ls_number_parameters 207
_refine_ls_number_reflns 5048
_refine_ls_number_restraints 0
_refine_ls_restrained_S_all 0.919
_refine_ls_R_factor_all 0.1334
_refine_ls_R_factor_gt 0.0533
_refine_ls_shift/su_max 0.005
_refine_ls_shift/su_mean 0.000
_refine_ls_structure_factor_coef Fsqd
_refine_ls_weighting_details 'calc w=1/[\s^2^(Fo^2^)+(0.0476P)^2^+0.0000P] where P=(Fo^2^+2Fc^2^)/3'
_refine_ls_weighting_scheme calc
_refine_ls_wR_factor_gt 0.1073
_refine_ls_wR_factor_ref 0.1305
_reflns_number_gt 2493
_reflns_number_total 5048
_reflns_threshold_expression >2sigma(I)
_cod_data_source_file ic050942asi20050609_113326.cif
_cod_data_source_block sai0922
_cod_depositor_comments
;
The following automatic conversions were performed:
'_symmetry_cell_setting' value 'Monoclinic' changed to 'monoclinic'
according to '/home/saulius/struct/CIF-dictionaries/cif_core.dic'
dictionary named 'cif_core.dic' version 2.4.1 from 2010-06-29.

Automatic conversion script
Id: cif_fix_enum 1527 2010-12-29 10:47:43Z saulius 
;
_cod_original_cell_volume 2269.6(8)
_cod_database_code 4309973

loop_
_symmetry_equiv_pos_as_xyz
'x, y, z'
'-x, y+1/2, -z+1/2'
'-x, -y, -z'
'x, -y-1/2, z-1/2'

loop_
_atom_site_label
_atom_site_type_symbol
_atom_site_fract_x
_atom_site_fract_y
_atom_site_fract_z
_atom_site_U_iso_or_equiv
_atom_site_adp_type
_atom_site_occupancy
_atom_site_symmetry_multiplicity
_atom_site_calc_flag
_atom_site_refinement_flags
_atom_site_disorder_assembly
_atom_site_disorder_group
Pt1 Pt 0.64412(5) 0.92013(5) 0.16260(3) 0.03720(19) Uani 1 1 d . . .
Pt2 Pt 0.68972(5) 0.75490(5) 0.28349(4) 0.04069(19) Uani 1 1 d . . .
Br1 Br 0.6410(2) 0.58912(18) 0.18595(12) 0.1018(9) Uani 1 1 d . . .
Br4 Br 0.64153(17) 1.10143(17) 0.06239(11) 0.0717(6) Uani 1 1 d . . .
Br3 Br 0.75930(17) 0.61121(18) 0.40812(12) 0.0744(6) Uani 1 1 d . . .
Br2 Br 0.52317(16) 0.75944(17) 0.32097(12) 0.0690(6) Uani 1 1 d . . .
C2 C 0.9696(15) 0.8125(18) 0.1977(12) 0.062(5) Uani 1 1 d . . .
N3 N 0.6782(10) 1.0238(11) 0.2684(7) 0.046(3) Uani 1 1 d . . .
H3 H 0.6666 1.0979 0.2584 0.055 Uiso 1 1 calc R . .
O1 O 0.7350(8) 0.8888(9) 0.3695(6) 0.049(3) Uani 1 1 d . . .
N4 N 0.7941(11) 0.9015(11) 0.1615(8) 0.053(4) Uani 1 1 d . . .
H4 H 0.8175 0.9485 0.1276 0.063 Uiso 1 1 calc R . .
C6 C 0.7150(12) 0.9958(13) 0.3490(10) 0.040(4) Uani 1 1 d . . .
O2 O 0.8323(10) 0.7562(10) 0.2600(8) 0.067(4) Uani 1 1 d . . .
C1 C 0.8574(15) 0.8283(16) 0.2052(10) 0.055(5) Uani 1 1 d . . .
N2 N 0.4915(10) 0.9439(10) 0.1600(7) 0.054(4) Uani 1 1 d . . .
H2A H 0.4799 0.9210 0.2113 0.081 Uiso 1 1 calc R . .
H2B H 0.4525 0.9011 0.1165 0.081 Uiso 1 1 calc R . .
H2C H 0.4752 1.0200 0.1511 0.081 Uiso 1 1 calc R . .
C7 C 0.7346(14) 1.0821(15) 0.4260(9) 0.054(5) Uani 1 1 d . . .
C8 C 0.7304(15) 1.2119(13) 0.3953(11) 0.064(5) Uani 1 1 d . . .
H8A H 0.7327 1.2632 0.4448 0.096 Uiso 1 1 calc R . .
H8B H 0.6670 1.2254 0.3511 0.096 Uiso 1 1 calc R . .
H8C H 0.7888 1.2281 0.3710 0.096 Uiso 1 1 calc R . .
N1 N 0.6077(10) 0.8130(10) 0.0536(7) 0.052(4) Uani 1 1 d . . .
H1A H 0.5428 0.8276 0.0232 0.079 Uiso 1 1 calc R . .
H1B H 0.6131 0.7377 0.0706 0.079 Uiso 1 1 calc R . .
H1C H 0.6514 0.8271 0.0196 0.079 Uiso 1 1 calc R . .
C9 C 0.8378(18) 1.0588(18) 0.4819(13) 0.122(10) Uani 1 1 d . . .
H9A H 0.8417 0.9781 0.5015 0.184 Uiso 1 1 calc R . .
H9B H 0.8507 1.1105 0.5322 0.184 Uiso 1 1 calc R . .
H9C H 0.8890 1.0723 0.4489 0.184 Uiso 1 1 calc R . .
C10 C 0.645(2) 1.0643(19) 0.4718(13) 0.126(10) Uani 1 1 d . . .
H10A H 0.6721 1.0620 0.5346 0.189 Uiso 1 1 calc R . .
H10B H 0.6096 0.9912 0.4523 0.189 Uiso 1 1 calc R . .
H10C H 0.5962 1.1286 0.4568 0.189 Uiso 1 1 calc R . .
C3 C 0.9968(15) 0.905(2) 0.1343(16) 0.125(10) Uani 1 1 d . . .
H3A H 1.0077 0.9803 0.1631 0.187 Uiso 1 1 calc R . .
H3B H 0.9407 0.9105 0.0823 0.187 Uiso 1 1 calc R . .
H3C H 1.0591 0.8811 0.1179 0.187 Uiso 1 1 calc R . .
C4 C 0.975(2) 0.701(3) 0.149(3) 0.24(2) Uani 1 1 d . . .
H4A H 1.0361 0.7026 0.1260 0.366 Uiso 1 1 calc R . .
H4B H 0.9143 0.6939 0.1014 0.366 Uiso 1 1 calc R . .
H4C H 0.9792 0.6354 0.1885 0.366 Uiso 1 1 calc R . .
C5 C 1.0458(19) 0.812(3) 0.2811(16) 0.171(15) Uani 1 1 d . . .
H5A H 1.0464 0.7361 0.3085 0.257 Uiso 1 1 calc R . .
H5B H 1.0285 0.8718 0.3189 0.257 Uiso 1 1 calc R . .
H5C H 1.1134 0.8284 0.2716 0.257 Uiso 1 1 calc R . .

loop_
_atom_site_aniso_label
_atom_site_aniso_U_11
_atom_site_aniso_U_22
_atom_site_aniso_U_33
_atom_site_aniso_U_23
_atom_site_aniso_U_13
_atom_site_aniso_U_12
Pt1 0.0565(4) 0.0364(3) 0.0201(3) 0.0014(3) 0.0120(3) -0.0020(3)
Pt2 0.0623(5) 0.0365(4) 0.0255(3) 0.0027(3) 0.0149(3) 0.0027(3)
Br1 0.204(3) 0.0561(13) 0.0479(11) -0.0075(10) 0.0363(14) -0.0126(16)
Br4 0.1048(16) 0.0652(14) 0.0461(10) 0.0108(9) 0.0206(10) -0.0003(12)
Br3 0.1053(17) 0.0704(14) 0.0515(11) 0.0168(10) 0.0267(11) 0.0218(12)
Br2 0.0795(15) 0.0736(14) 0.0570(11) 0.0175(10) 0.0226(10) -0.0043(12)
C2 0.063(14) 0.080(14) 0.045(11) -0.002(10) 0.019(10) -0.018(11)
N3 0.073(10) 0.032(7) 0.029(7) -0.004(6) 0.007(7) 0.004(7)
O1 0.070(8) 0.049(7) 0.026(5) 0.005(5) 0.006(5) 0.002(6)
N4 0.092(12) 0.038(8) 0.031(7) 0.011(6) 0.022(7) -0.013(8)
C6 0.052(11) 0.031(9) 0.045(10) -0.002(8) 0.028(8) -0.007(8)
O2 0.083(10) 0.059(8) 0.065(8) 0.014(7) 0.027(7) 0.019(7)
C1 0.083(15) 0.053(12) 0.036(10) -0.010(9) 0.030(10) -0.012(11)
N2 0.105(12) 0.037(8) 0.017(6) -0.001(5) 0.010(7) -0.018(8)
C7 0.078(13) 0.046(10) 0.030(8) -0.007(8) -0.007(9) -0.012(10)
C8 0.101(16) 0.035(10) 0.054(11) -0.010(9) 0.015(11) 0.005(10)
N1 0.090(11) 0.034(8) 0.031(7) -0.012(6) 0.010(7) -0.002(8)
C9 0.14(2) 0.074(16) 0.097(16) -0.038(13) -0.071(16) 0.008(15)
C10 0.23(3) 0.104(19) 0.080(14) -0.059(14) 0.110(18) -0.066(19)
C3 0.050(14) 0.17(3) 0.15(2) 0.01(2) 0.004(14) -0.032(17)
C4 0.13(3) 0.20(3) 0.44(6) -0.25(4) 0.15(3) -0.03(2)
C5 0.082(19) 0.31(4) 0.11(2) 0.09(3) 0.013(17) -0.02(2)

loop_
_atom_type_symbol
_atom_type_description
_atom_type_scat_dispersion_real
_atom_type_scat_dispersion_imag
_atom_type_scat_source
C C 0.0033 0.0016 'International Tables Vol C Tables 4.2.6.8 and 6.1.1.4'
H H 0.0000 0.0000 'International Tables Vol C Tables 4.2.6.8 and 6.1.1.4'
N N 0.0061 0.0033 'International Tables Vol C Tables 4.2.6.8 and 6.1.1.4'
O O 0.0106 0.0060 'International Tables Vol C Tables 4.2.6.8 and 6.1.1.4'
Br Br -0.2901 2.4595 'International Tables Vol C Tables 4.2.6.8 and 6.1.1.4'
Pt Pt -1.7033 8.3905 'International Tables Vol C Tables 4.2.6.8 and 6.1.1.4'

loop_
_geom_angle_atom_site_label_1
_geom_angle_atom_site_label_2
_geom_angle_atom_site_label_3
_geom_angle
_geom_angle_site_symmetry_1
_geom_angle_site_symmetry_3
_geom_angle_publ_flag
N3 Pt1 N4 92.6(5) . . ?
N3 Pt1 N2 87.8(5) . . ?
N4 Pt1 N2 177.8(5) . . ?
N3 Pt1 N1 179.5(5) . . ?
N4 Pt1 N1 87.9(5) . . ?
N2 Pt1 N1 91.7(5) . . ?
N3 Pt1 Br4 90.1(4) . . ?
N4 Pt1 Br4 86.8(4) . . ?
N2 Pt1 Br4 91.0(3) . . ?
N1 Pt1 Br4 90.1(3) . . ?
N3 Pt1 Pt2 81.8(3) . . ?
N4 Pt1 Pt2 82.9(4) . . ?
N2 Pt1 Pt2 99.3(3) . . ?
N1 Pt1 Pt2 98.2(3) . . ?
Br4 Pt1 Pt2 166.55(6) . . ?
O2 Pt2 O1 88.6(5) . . ?
O2 Pt2 Br1 90.5(3) . . ?
O1 Pt2 Br1 177.3(3) . . ?
O2 Pt2 Br2 176.2(3) . . ?
O1 Pt2 Br2 87.9(3) . . ?
Br1 Pt2 Br2 92.87(9) . . ?
O2 Pt2 Br3 87.9(3) . . ?
O1 Pt2 Br3 88.7(3) . . ?
Br1 Pt2 Br3 88.69(7) . . ?
Br2 Pt2 Br3 90.58(7) . . ?
O2 Pt2 Pt1 85.7(3) . . ?
O1 Pt2 Pt1 85.6(3) . . ?
Br1 Pt2 Pt1 96.97(6) . . ?
Br2 Pt2 Pt1 95.49(5) . . ?
Br3 Pt2 Pt1 171.47(6) . . ?
C5 C2 C4 110(3) . . ?
C5 C2 C1 114.2(17) . . ?
C4 C2 C1 108.1(17) . . ?
C5 C2 C3 111.1(18) . . ?
C4 C2 C3 101(2) . . ?
C1 C2 C3 110.8(17) . . ?
C6 N3 Pt1 129.0(11) . . ?
C6 O1 Pt2 122.7(9) . . ?
C1 N4 Pt1 126.7(12) . . ?
O1 C6 N3 119.7(14) . . ?
O1 C6 C7 115.4(14) . . ?
N3 C6 C7 124.9(14) . . ?
C1 O2 Pt2 122.3(12) . . ?
N4 C1 O2 122.3(17) . . ?
N4 C1 C2 124.6(17) . . ?
O2 C1 C2 113.1(17) . . ?
C9 C7 C6 108.2(15) . . ?
C9 C7 C8 108.4(16) . . ?
C6 C7 C8 112.3(13) . . ?
C9 C7 C10 114.7(17) . . ?
C6 C7 C10 106.2(13) . . ?
C8 C7 C10 107.1(16) . . ?

loop_
_geom_bond_atom_site_label_1
_geom_bond_atom_site_label_2
_geom_bond_distance
_geom_bond_site_symmetry_2
_geom_bond_publ_flag
Pt1 N3 1.986(11) . ?
Pt1 N4 2.002(14) . ?
Pt1 N2 2.030(13) . ?
Pt1 N1 2.049(10) . ?
Pt1 Br4 2.5748(19) . ?
Pt1 Pt2 2.6200(9) . ?
Pt2 O2 2.011(12) . ?
Pt2 O1 2.016(10) . ?
Pt2 Br1 2.403(2) . ?
Pt2 Br2 2.418(2) . ?
Pt2 Br3 2.5304(19) . ?
C2 C5 1.44(3) . ?
C2 C4 1.48(3) . ?
C2 C1 1.53(2) . ?
C2 C3 1.54(3) . ?
N3 C6 1.273(17) . ?
O1 C6 1.263(16) . ?
N4 C1 1.26(2) . ?
C6 C7 1.522(19) . ?
O2 C1 1.283(18) . ?
C7 C9 1.46(2) . ?
C7 C8 1.54(2) . ?
C7 C10 1.55(2) . ?

loop_
_geom_torsion_atom_site_label_1
_geom_torsion_atom_site_label_2
_geom_torsion_atom_site_label_3
_geom_torsion_atom_site_label_4
_geom_torsion
_geom_torsion_site_symmetry_1
_geom_torsion_site_symmetry_2
_geom_torsion_site_symmetry_3
_geom_torsion_site_symmetry_4
_geom_torsion_publ_flag
N3 Pt1 Pt2 O2 -96.0(5) . . . . ?
N4 Pt1 Pt2 O2 -2.4(5) . . . . ?
N2 Pt1 Pt2 O2 177.6(4) . . . . ?
N1 Pt1 Pt2 O2 84.5(5) . . . . ?
Br4 Pt1 Pt2 O2 -42.8(4) . . . . ?
N3 Pt1 Pt2 O1 -7.1(5) . . . . ?
N4 Pt1 Pt2 O1 86.6(5) . . . . ?
N2 Pt1 Pt2 O1 -93.4(4) . . . . ?
N1 Pt1 Pt2 O1 173.4(5) . . . . ?
Br4 Pt1 Pt2 O1 46.1(4) . . . . ?
N3 Pt1 Pt2 Br1 174.0(4) . . . . ?
N4 Pt1 Pt2 Br1 -92.4(3) . . . . ?
N2 Pt1 Pt2 Br1 87.6(3) . . . . ?
N1 Pt1 Pt2 Br1 -5.6(4) . . . . ?
Br4 Pt1 Pt2 Br1 -132.8(2) . . . . ?
N3 Pt1 Pt2 Br2 80.4(4) . . . . ?
N4 Pt1 Pt2 Br2 174.0(3) . . . . ?
N2 Pt1 Pt2 Br2 -6.0(3) . . . . ?
N1 Pt1 Pt2 Br2 -99.1(4) . . . . ?
Br4 Pt1 Pt2 Br2 133.6(2) . . . . ?
N3 Pt1 Pt2 Br3 -54.8(5) . . . . ?
N4 Pt1 Pt2 Br3 38.8(5) . . . . ?
N2 Pt1 Pt2 Br3 -141.2(5) . . . . ?
N1 Pt1 Pt2 Br3 125.7(5) . . . . ?
Br4 Pt1 Pt2 Br3 -1.6(5) . . . . ?
N4 Pt1 N3 C6 -76.1(14) . . . . ?
N2 Pt1 N3 C6 106.1(14) . . . . ?
N1 Pt1 N3 C6 91(60) . . . . ?
Br4 Pt1 N3 C6 -162.9(14) . . . . ?
Pt2 Pt1 N3 C6 6.4(13) . . . . ?
O2 Pt2 O1 C6 97.4(12) . . . . ?
Br1 Pt2 O1 C6 169(6) . . . . ?
Br2 Pt2 O1 C6 -84.1(12) . . . . ?
Br3 Pt2 O1 C6 -174.7(12) . . . . ?
Pt1 Pt2 O1 C6 11.6(12) . . . . ?
N3 Pt1 N4 C1 84.6(14) . . . . ?
N2 Pt1 N4 C1 -176(50) . . . . ?
N1 Pt1 N4 C1 -95.3(14) . . . . ?
Br4 Pt1 N4 C1 174.5(13) . . . . ?
Pt2 Pt1 N4 C1 3.2(13) . . . . ?
Pt2 O1 C6 N3 -10(2) . . . . ?
Pt2 O1 C6 C7 167.7(10) . . . . ?
Pt1 N3 C6 O1 0(2) . . . . ?
Pt1 N3 C6 C7 -177.5(12) . . . . ?
O1 Pt2 O2 C1 -82.9(12) . . . . ?
Br1 Pt2 O2 C1 99.7(12) . . . . ?
Br2 Pt2 O2 C1 -106(5) . . . . ?
Br3 Pt2 O2 C1 -171.7(12) . . . . ?
Pt1 Pt2 O2 C1 2.7(12) . . . . ?
Pt1 N4 C1 O2 -2(2) . . . . ?
Pt1 N4 C1 C2 176.0(12) . . . . ?
Pt2 O2 C1 N4 -1(2) . . . . ?
Pt2 O2 C1 C2 -179.6(10) . . . . ?
C5 C2 C1 N4 131(2) . . . . ?
C4 C2 C1 N4 -106(3) . . . . ?
C3 C2 C1 N4 4(2) . . . . ?
C5 C2 C1 O2 -51(3) . . . . ?
C4 C2 C1 O2 72(2) . . . . ?
C3 C2 C1 O2 -177.5(15) . . . . ?
O1 C6 C7 C9 49(2) . . . . ?
N3 C6 C7 C9 -133.4(18) . . . . ?
O1 C6 C7 C8 168.2(15) . . . . ?
N3 C6 C7 C8 -14(2) . . . . ?
O1 C6 C7 C10 -75(2) . . . . ?
N3 C6 C7 C10 103.0(19) . . . . ?
